data_1561704
loop_
_publ_author_name
'Nguyen, Vu T.'
'Haug, Graham C.'
'Nguyen, Viet D.'
'Vuong, Ngan T. H.'
'Arman, Hadi D.'
'Larionov, Oleg V.'

_publ_section_title
;
 Photocatalytic decarboxylative amidosulfonation enables direct
 transformation of carboxylic acids to sulfonamides
;
_journal_name_full 'Chemical Science'
_journal_paper_doi 10.1039/D1SC01389K
_journal_year 2021
_chemical_formula_moiety 'C14 H25 N O2 S'
_chemical_formula_sum 'C14 H25 N O2 S'
_chemical_formula_weight 271.41
_space_group_crystal_system monoclinic
_space_group_IT_number 14
_space_group_name_Hall '-P 2yn'
_space_group_name_H-M_alt 'P 1 21/n 1'
_atom_sites_solution_hydrogens mixed
_atom_sites_solution_primary dual
_audit_creation_date 2020-08-11
_audit_creation_method
;
Olex2 1.3-ac4
(compiled 2019.10.09 svn.r3662 for Rigaku Oxford Diffraction, GUI svn.r5959)
;
_audit_update_record
;
2020-11-05 deposited with the CCDC.	2021-04-06 downloaded from the CCDC.
;
_cell_angle_alpha 90
_cell_angle_beta 94.9930(10)
_cell_angle_gamma 90
_cell_formula_units_Z 4
_cell_length_a 6.47310(10)
_cell_length_b 19.8101(2)
_cell_length_c 11.04280(10)
_cell_measurement_reflns_used 9905
_cell_measurement_temperature 99.98(10)
_cell_measurement_theta_max 75.6390
_cell_measurement_theta_min 4.4600
_cell_volume 1410.68(3)
_computing_cell_refinement 'CrysAlisPro 1.171.40.63a (Rigaku OD, 2019)'
_computing_data_collection 'CrysAlisPro 1.171.40.63a (Rigaku OD, 2019)'
_computing_data_reduction 'CrysAlisPro 1.171.40.63a (Rigaku OD, 2019)'
_computing_molecular_graphics 'Olex2 1.3-ac4 (Dolomanov et al., 2009)'
_computing_publication_material 'Olex2 1.3-ac4 (Dolomanov et al., 2009)'
_computing_structure_refinement 'ShelXL 2018/3 (Sheldrick, 2015)'
_computing_structure_solution 'ShelXT n/a (Sheldrick, 2015)'
_diffrn_ambient_environment N~2~
_diffrn_ambient_temperature 99.98(10)
_diffrn_detector 'Hybrid Pixel Array Detector'
_diffrn_detector_area_resol_mean 10.0000
_diffrn_detector_type HyPix
_diffrn_measured_fraction_theta_full 0.999
_diffrn_measured_fraction_theta_max 0.972
_diffrn_measurement_details
;
List of Runs (angles in degrees, time in seconds):

  # Type    Start    End  Width  t~exp~   \w     \q     \k     \f   Frames
#--------------------------------------------------------------------------
  1  \w   -102.00 -24.00   0.50    0.05    --  -46.87 147.00 -43.00  156
  2  \w   -120.00 -74.00   0.50    0.05    --  -46.87-124.00  71.00   92
  3  \w   -120.00 -58.00   0.50    0.05    --  -46.87-147.00 -93.00  124
  4  \w     46.00 108.00   0.50    0.05    --   46.87-147.00 -93.00  124
  5  \w     34.00  95.00   0.50    0.05    --   46.87-124.00  71.00  122
  6  \w   -101.00 -24.00   0.50    0.11    --  -88.50 147.00 -43.00  154
  7  \w   -160.00 -74.00   0.50    0.11    --  -88.50-124.00  71.00  172
  8  \w     46.00 128.00   0.50    0.11    --  106.69-147.00 -93.00  164
  9  \w     34.00 111.00   0.50    0.11    --  106.69-124.00  71.00  154
 10  \w   -120.00 -83.00   0.50    0.05    --  -46.87 -57.00  60.00   74
 11  \w   -120.00 -83.00   0.50    0.05    --  -46.87 -57.00 -30.00   74
 12  \w     83.00 120.00   0.50    0.05    --   46.87  57.00-180.00   74
 13  \w     83.00 120.00   0.50    0.05    --   46.87  57.00 -30.00   74
 14  \w    -51.00 -16.00   0.50    0.11    --  -88.50  45.00 -30.00   70
 15  \w    -51.00 -16.00   0.50    0.11    --  -88.50  45.00  30.00   70
 16  \w    -51.00 -16.00   0.50    0.11    --  -88.50  45.00   0.00   70
 17  \w   -151.00 -58.00   0.50    0.11    --  -88.50-147.00 -93.00  186
 18  \w     34.00 105.00   0.50    0.11    --  106.69 -94.00-120.00  142
 19  \w     34.00 105.00   0.50    0.11    --  106.69 -94.00 -90.00  142
 20  \w     89.00 178.00   0.50    0.11    --  106.69  15.00  90.00  178
 21  \w     89.00 178.00   0.50    0.11    --  106.69  15.00 150.00  178
 22  \w     34.00 101.00   0.50    0.11    --  106.69 -77.00  60.00  134
 23  \w     34.00  71.00   0.50    0.11    --  106.69 -61.00  60.00   74
 24  \w     34.00  71.00   0.50    0.11    --  106.69 -61.00  90.00   74
 25  \w     80.00 168.00   0.50    0.11    --  106.69 147.00 -43.00  176
 26  \w   -120.00 -83.00   0.50    0.05    --  -46.87 -57.00 -90.00   74
 27  \w     32.00  77.00   0.50    0.05    --   46.87  37.00 -60.00   90
 28  \w     32.00 121.00   0.50    0.05    --   46.87  37.00  90.00  178
;
_diffrn_measurement_device 'four-circle diffractometer'
_diffrn_measurement_device_type 'XtaLAB Synergy, Dualflex, HyPix'
_diffrn_measurement_method '\w scans'
_diffrn_orient_matrix_type 'CrysAlisPro convention (1999,Acta A55,543-557)'
_diffrn_orient_matrix_UB_11 -0.0302974000
_diffrn_orient_matrix_UB_12 -0.0280873000
_diffrn_orient_matrix_UB_13 0.1273560000
_diffrn_orient_matrix_UB_21 -0.0330355000
_diffrn_orient_matrix_UB_22 0.0722086000
_diffrn_orient_matrix_UB_23 0.0462883000
_diffrn_orient_matrix_UB_31 -0.2346589000
_diffrn_orient_matrix_UB_32 -0.0065628000
_diffrn_orient_matrix_UB_33 -0.0354373000
_diffrn_radiation_monochromator mirror
_diffrn_radiation_probe x-ray
_diffrn_radiation_type 'Cu K\a'
_diffrn_radiation_wavelength 1.54184
_diffrn_reflns_av_R_equivalents 0.0340
_diffrn_reflns_av_unetI/netI 0.0235
_diffrn_reflns_Laue_measured_fraction_full 0.999
_diffrn_reflns_Laue_measured_fraction_max 0.972
_diffrn_reflns_limit_h_max 5
_diffrn_reflns_limit_h_min -8
_diffrn_reflns_limit_k_max 23
_diffrn_reflns_limit_k_min -24
_diffrn_reflns_limit_l_max 13
_diffrn_reflns_limit_l_min -13
_diffrn_reflns_number 16425
_diffrn_reflns_point_group_measured_fraction_full 0.999
_diffrn_reflns_point_group_measured_fraction_max 0.972
_diffrn_reflns_theta_full 67.684
_diffrn_reflns_theta_max 76.467
_diffrn_reflns_theta_min 4.464
_diffrn_source 'micro-focus sealed X-ray tube'
_diffrn_source_type 'PhotonJet (Cu) X-ray Source'
_exptl_absorpt_coefficient_mu 1.992
_exptl_absorpt_correction_T_max 1.000
_exptl_absorpt_correction_T_min 0.676
_exptl_absorpt_correction_type gaussian
_exptl_absorpt_process_details
;
CrysAlisPro 1.171.40.63a (Rigaku Oxford Diffraction, 2019)
Numerical absorption correction based on gaussian integration over
			a multifaceted crystal model
Empirical absorption correction using spherical harmonics,
 implemented in SCALE3 ABSPACK scaling algorithm.
;
_exptl_crystal_colour 'clear colourless'
_exptl_crystal_colour_lustre clear
_exptl_crystal_colour_primary colourless
_exptl_crystal_density_diffrn 1.278
_exptl_crystal_description plate
_exptl_crystal_F_000 592
_exptl_crystal_size_max 0.26
_exptl_crystal_size_mid 0.106
_exptl_crystal_size_min 0.055
_refine_diff_density_max 0.354
_refine_diff_density_min -0.422
_refine_diff_density_rms 0.048
_refine_ls_extinction_method none
_refine_ls_goodness_of_fit_ref 1.048
_refine_ls_hydrogen_treatment mixed
_refine_ls_matrix_type full
_refine_ls_number_parameters 169
_refine_ls_number_reflns 2875
_refine_ls_number_restraints 0
_refine_ls_restrained_S_all 1.048
_refine_ls_R_factor_all 0.0339
_refine_ls_R_factor_gt 0.0321
_refine_ls_shift/su_max 0.001
_refine_ls_shift/su_mean 0.000
_refine_ls_structure_factor_coef Fsqd
_refine_ls_weighting_details 'w=1/[\s^2^(Fo^2^)+(0.0459P)^2^+0.5650P] where P=(Fo^2^+2Fc^2^)/3'
_refine_ls_weighting_scheme calc
_refine_ls_wR_factor_gt 0.0856
_refine_ls_wR_factor_ref 0.0871
_reflns_Friedel_coverage 0.000
_reflns_number_gt 2706
_reflns_number_total 2875
_reflns_threshold_expression 'I > 2\s(I)'
_cod_data_source_file d1sc01389k2.cif
_cod_data_source_block hpd197
_cod_database_code 1561704
_shelx_shelxl_version_number 2018/3
_chemical_oxdiff_formula 'C H N O S'
_chemical_oxdiff_usercomment VNY-199-3
_shelx_space_group_comment
;
The symmetry employed for this shelxl refinement is uniquely defined
by the following loop, which should always be used as a source of
symmetry information in preference to the above space-group names.
They are only intended as comments.
;
_shelx_estimated_absorpt_t_max 0.898
_shelx_estimated_absorpt_t_min 0.625
_reflns_odcompleteness_completeness 99.96
_reflns_odcompleteness_iscentric 1
_reflns_odcompleteness_theta 66.97
_olex2_refinement_description
;
1. Fixed Uiso
 At 1.2 times of:
  All C(H) groups, All C(H,H) groups
 At 1.5 times of:
  All C(H,H,H) groups
2.a Ternary CH refined with riding coordinates:
 C8(H8), C3(H3), C5(H5)
2.b Secondary CH2 refined with riding coordinates:
 C2(H2A,H2B), C7(H7A,H7B), C6(H6A,H6B), C10(H10A,H10B), C4(H4A,H4B), C9(H9A,H9B)
2.c Idealised Me refined as rotating group:
 C14(H14A,H14B,H14C), C12(H12A,H12B,H12C), C13(H13A,H13B,H13C)
;
_olex2_exptl_crystal_mounting_method 'nylon loop'
_olex2_submission_special_instructions 'No special instructions were received'
_oxdiff_exptl_absorpt_empirical_details
;
Empirical correction (ABSPACK) includes:
- Absorption correction using spherical harmonics
- Frame scaling
;
_oxdiff_exptl_absorpt_empirical_full_max 1.215
_oxdiff_exptl_absorpt_empirical_full_min 0.871

loop_
_space_group_symop_operation_xyz
'x, y, z'
'-x+1/2, y+1/2, -z+1/2'
'-x, -y, -z'
'x-1/2, -y-1/2, z-1/2'

loop_
_atom_site_label
_atom_site_type_symbol
_atom_site_fract_x
_atom_site_fract_y
_atom_site_fract_z
_atom_site_U_iso_or_equiv
_atom_site_adp_type
_atom_site_occupancy
_atom_site_site_symmetry_order
_atom_site_calc_flag
_atom_site_refinement_flags_posn
_atom_site_refinement_flags_adp
_atom_site_refinement_flags_occupancy
_atom_site_disorder_assembly
_atom_site_disorder_group
S1 S 0.45771(4) 0.57993(2) 0.34892(3) 0.01393(11) Uani 1 1 d . . . . .
O2 O 0.38407(13) 0.60168(5) 0.22841(8) 0.0184(2) Uani 1 1 d . . . . .
O1 O 0.31058(13) 0.54821(5) 0.42273(8) 0.0185(2) Uani 1 1 d . . . . .
N1 N 0.65400(16) 0.53003(6) 0.34067(10) 0.0164(2) Uani 1 1 d . . . . .
C1 C 0.55504(17) 0.65278(6) 0.43387(10) 0.0133(2) Uani 1 1 d . . . . .
C8 C 0.69064(19) 0.69554(6) 0.63869(11) 0.0161(3) Uani 1 1 d . . . . .
H8 H 0.733573 0.682467 0.724677 0.019 Uiso 1 1 calc R U . . .
C2 C 0.74001(19) 0.68452(6) 0.37696(11) 0.0159(3) Uani 1 1 d . . . . .
H2A H 0.699491 0.696880 0.291314 0.019 Uiso 1 1 calc R U . . .
H2B H 0.855749 0.651785 0.378418 0.019 Uiso 1 1 calc R U . . .
C7 C 0.62080(19) 0.63235(6) 0.56576(11) 0.0161(3) Uani 1 1 d . . . . .
H7A H 0.502902 0.610830 0.602255 0.019 Uiso 1 1 calc R U . . .
H7B H 0.736029 0.599401 0.567625 0.019 Uiso 1 1 calc R U . . .
C11 C 0.73114(19) 0.50202(6) 0.22657(11) 0.0175(3) Uani 1 1 d . . . . .
C3 C 0.80908(19) 0.74793(7) 0.45026(11) 0.0175(3) Uani 1 1 d . . . . .
H3 H 0.929196 0.769181 0.413639 0.021 Uiso 1 1 calc R U . . .
C6 C 0.37449(19) 0.70348(6) 0.43062(11) 0.0171(3) Uani 1 1 d . . . . .
H6A H 0.331701 0.716387 0.345512 0.020 Uiso 1 1 calc R U . . .
H6B H 0.254126 0.682581 0.465602 0.020 Uiso 1 1 calc R U . . .
C5 C 0.4449(2) 0.76635(7) 0.50437(12) 0.0197(3) Uani 1 1 d . . . . .
H5 H 0.328165 0.799486 0.502800 0.024 Uiso 1 1 calc R U . . .
C10 C 0.87453(19) 0.72836(7) 0.58265(11) 0.0174(3) Uani 1 1 d . . . . .
H10A H 0.992289 0.696349 0.585406 0.021 Uiso 1 1 calc R U . . .
H10B H 0.919905 0.769066 0.629715 0.021 Uiso 1 1 calc R U . . .
C4 C 0.6301(2) 0.79868(6) 0.44826(12) 0.0211(3) Uani 1 1 d . . . . .
H4A H 0.588331 0.812427 0.363462 0.025 Uiso 1 1 calc R U . . .
H4B H 0.675620 0.839494 0.494970 0.025 Uiso 1 1 calc R U . . .
C14 C 0.9101(2) 0.45559(7) 0.27176(13) 0.0235(3) Uani 1 1 d . . . . .
H14A H 1.015198 0.481685 0.320907 0.035 Uiso 1 1 calc R U . . .
H14B H 0.972049 0.435898 0.201998 0.035 Uiso 1 1 calc R U . . .
H14C H 0.857732 0.419425 0.321355 0.035 Uiso 1 1 calc R U . . .
C12 C 0.5619(2) 0.46152(7) 0.15288(12) 0.0207(3) Uani 1 1 d . . . . .
H12A H 0.513476 0.425059 0.203303 0.031 Uiso 1 1 calc R U . . .
H12B H 0.618579 0.442227 0.081047 0.031 Uiso 1 1 calc R U . . .
H12C H 0.445570 0.491373 0.127193 0.031 Uiso 1 1 calc R U . . .
C9 C 0.5103(2) 0.74594(7) 0.63649(12) 0.0195(3) Uani 1 1 d . . . . .
H9A H 0.553769 0.786447 0.684667 0.023 Uiso 1 1 calc R U . . .
H9B H 0.391544 0.725073 0.673178 0.023 Uiso 1 1 calc R U . . .
C13 C 0.8136(2) 0.55851(7) 0.14962(13) 0.0234(3) Uani 1 1 d . . . . .
H13A H 0.701343 0.590245 0.125584 0.035 Uiso 1 1 calc R U . . .
H13B H 0.866571 0.539113 0.076757 0.035 Uiso 1 1 calc R U . . .
H13C H 0.925825 0.582366 0.197186 0.035 Uiso 1 1 calc R U . . .
H1 H 0.667(3) 0.5043(9) 0.4023(16) 0.028 Uiso 1 1 d . U . . .

loop_
_atom_site_aniso_label
_atom_site_aniso_U_11
_atom_site_aniso_U_22
_atom_site_aniso_U_33
_atom_site_aniso_U_23
_atom_site_aniso_U_13
_atom_site_aniso_U_12
S1 0.01425(17) 0.01311(17) 0.01409(17) 0.00058(10) -0.00064(11) -0.00108(10)
O2 0.0205(4) 0.0183(4) 0.0156(4) 0.0008(4) -0.0032(3) 0.0008(4)
O1 0.0168(4) 0.0181(5) 0.0205(4) 0.0017(4) 0.0014(3) -0.0045(3)
N1 0.0209(5) 0.0152(5) 0.0128(5) 0.0005(4) -0.0001(4) 0.0024(4)
C1 0.0133(5) 0.0128(6) 0.0138(5) 0.0004(4) 0.0009(4) -0.0008(4)
C8 0.0169(6) 0.0184(6) 0.0129(5) -0.0014(5) 0.0001(4) -0.0012(5)
C2 0.0158(6) 0.0176(6) 0.0145(5) 0.0000(5) 0.0030(4) -0.0026(5)
C7 0.0175(6) 0.0164(6) 0.0141(6) 0.0021(5) 0.0003(4) -0.0006(5)
C11 0.0205(6) 0.0153(6) 0.0168(6) -0.0030(5) 0.0025(5) 0.0000(5)
C3 0.0177(6) 0.0176(6) 0.0173(6) -0.0004(5) 0.0030(5) -0.0054(5)
C6 0.0149(6) 0.0179(6) 0.0181(6) -0.0007(5) -0.0003(4) 0.0016(5)
C5 0.0178(6) 0.0168(6) 0.0239(6) -0.0032(5) -0.0010(5) 0.0045(5)
C10 0.0157(6) 0.0186(6) 0.0177(6) -0.0032(5) 0.0006(4) -0.0010(5)
C4 0.0275(7) 0.0133(6) 0.0220(6) 0.0008(5) -0.0017(5) -0.0010(5)
C14 0.0222(7) 0.0196(6) 0.0282(7) -0.0047(5) -0.0005(5) 0.0028(5)
C12 0.0251(7) 0.0196(7) 0.0170(6) -0.0023(5) -0.0005(5) -0.0026(5)
C9 0.0179(6) 0.0219(7) 0.0191(6) -0.0067(5) 0.0034(5) -0.0003(5)
C13 0.0282(7) 0.0197(7) 0.0236(7) -0.0009(5) 0.0086(5) -0.0025(5)

loop_
_atom_type_symbol
_atom_type_description
_atom_type_scat_dispersion_real
_atom_type_scat_dispersion_imag
_atom_type_scat_source
C C 0.0181 0.0091 'International Tables Vol C Tables 4.2.6.8 and 6.1.1.4'
H H 0.0000 0.0000 'International Tables Vol C Tables 4.2.6.8 and 6.1.1.4'
N N 0.0311 0.0180 'International Tables Vol C Tables 4.2.6.8 and 6.1.1.4'
O O 0.0492 0.0322 'International Tables Vol C Tables 4.2.6.8 and 6.1.1.4'
S S 0.3331 0.5567 'International Tables Vol C Tables 4.2.6.8 and 6.1.1.4'

loop_
_exptl_crystal_face_index_h
_exptl_crystal_face_index_k
_exptl_crystal_face_index_l
_exptl_crystal_face_perp_dist
-4 0 -1 0.1107
0 10 4 0.0499
4 -5 -1 0.1074
0 -10 -4 0.0540
-1 -7 6 0.0075
0 7 -6 0.0302

loop_
_geom_angle_atom_site_label_1
_geom_angle_atom_site_label_2
_geom_angle_atom_site_label_3
_geom_angle
_geom_angle_site_symmetry_1
_geom_angle_site_symmetry_3
_geom_angle_publ_flag
O2 S1 O1 117.94(5) . . ?
O2 S1 N1 109.21(5) . . ?
O2 S1 C1 108.28(5) . . ?
O1 S1 N1 108.92(6) . . ?
O1 S1 C1 105.73(5) . . ?
N1 S1 C1 106.11(5) . . ?
S1 N1 H1 110.1(12) . . ?
C11 N1 S1 126.37(9) . . ?
C11 N1 H1 115.8(12) . . ?
C2 C1 S1 111.37(8) . . ?
C2 C1 C7 109.55(9) . . ?
C2 C1 C6 109.94(10) . . ?
C7 C1 S1 109.73(8) . . ?
C7 C1 C6 109.96(10) . . ?
C6 C1 S1 106.25(8) . . ?
C7 C8 H8 109.4 . . ?
C10 C8 H8 109.4 . . ?
C10 C8 C7 109.72(10) . . ?
C10 C8 C9 109.51(10) . . ?
C9 C8 H8 109.4 . . ?
C9 C8 C7 109.47(10) . . ?
C1 C2 H2A 110.0 . . ?
C1 C2 H2B 110.0 . . ?
C1 C2 C3 108.68(10) . . ?
H2A C2 H2B 108.3 . . ?
C3 C2 H2A 110.0 . . ?
C3 C2 H2B 110.0 . . ?
C1 C7 H7A 109.9 . . ?
C1 C7 H7B 109.9 . . ?
C8 C7 C1 109.10(10) . . ?
C8 C7 H7A 109.9 . . ?
C8 C7 H7B 109.9 . . ?
H7A C7 H7B 108.3 . . ?
N1 C11 C14 104.26(10) . . ?
N1 C11 C12 111.37(10) . . ?
N1 C11 C13 110.71(10) . . ?
C14 C11 C12 110.15(11) . . ?
C14 C11 C13 109.30(11) . . ?
C13 C11 C12 110.85(11) . . ?
C2 C3 H3 109.4 . . ?
C10 C3 C2 109.75(10) . . ?
C10 C3 H3 109.4 . . ?
C4 C3 C2 110.06(10) . . ?
C4 C3 H3 109.4 . . ?
C4 C3 C10 108.95(10) . . ?
C1 C6 H6A 109.9 . . ?
C1 C6 H6B 109.9 . . ?
H6A C6 H6B 108.3 . . ?
C5 C6 C1 109.10(10) . . ?
C5 C6 H6A 109.9 . . ?
C5 C6 H6B 109.9 . . ?
C6 C5 H5 109.5 . . ?
C6 C5 C4 109.29(10) . . ?
C6 C5 C9 109.54(11) . . ?
C4 C5 H5 109.5 . . ?
C4 C5 C9 109.41(10) . . ?
C9 C5 H5 109.5 . . ?
C8 C10 C3 109.37(10) . . ?
C8 C10 H10A 109.8 . . ?
C8 C10 H10B 109.8 . . ?
C3 C10 H10A 109.8 . . ?
C3 C10 H10B 109.8 . . ?
H10A C10 H10B 108.2 . . ?
C3 C4 C5 109.64(10) . . ?
C3 C4 H4A 109.7 . . ?
C3 C4 H4B 109.7 . . ?
C5 C4 H4A 109.7 . . ?
C5 C4 H4B 109.7 . . ?
H4A C4 H4B 108.2 . . ?
C11 C14 H14A 109.5 . . ?
C11 C14 H14B 109.5 . . ?
C11 C14 H14C 109.5 . . ?
H14A C14 H14B 109.5 . . ?
H14A C14 H14C 109.5 . . ?
H14B C14 H14C 109.5 . . ?
C11 C12 H12A 109.5 . . ?
C11 C12 H12B 109.5 . . ?
C11 C12 H12C 109.5 . . ?
H12A C12 H12B 109.5 . . ?
H12A C12 H12C 109.5 . . ?
H12B C12 H12C 109.5 . . ?
C8 C9 C5 109.41(10) . . ?
C8 C9 H9A 109.8 . . ?
C8 C9 H9B 109.8 . . ?
C5 C9 H9A 109.8 . . ?
C5 C9 H9B 109.8 . . ?
H9A C9 H9B 108.2 . . ?
C11 C13 H13A 109.5 . . ?
C11 C13 H13B 109.5 . . ?
C11 C13 H13C 109.5 . . ?
H13A C13 H13B 109.5 . . ?
H13A C13 H13C 109.5 . . ?
H13B C13 H13C 109.5 . . ?

loop_
_geom_bond_atom_site_label_1
_geom_bond_atom_site_label_2
_geom_bond_distance
_geom_bond_site_symmetry_2
_geom_bond_publ_flag
S1 O2 1.4400(9) . ?
S1 O1 1.4496(9) . ?
S1 N1 1.6187(11) . ?
S1 C1 1.8047(12) . ?
N1 C11 1.5014(16) . ?
N1 H1 0.848(18) . ?
C1 C2 1.5346(16) . ?
C1 C7 1.5357(16) . ?
C1 C6 1.5390(16) . ?
C8 H8 1.0000 . ?
C8 C7 1.5353(17) . ?
C8 C10 1.5332(17) . ?
C8 C9 1.5346(17) . ?
C2 H2A 0.9900 . ?
C2 H2B 0.9900 . ?
C2 C3 1.5393(17) . ?
C7 H7A 0.9900 . ?
C7 H7B 0.9900 . ?
C11 C14 1.5284(18) . ?
C11 C12 1.5332(17) . ?
C11 C13 1.5292(18) . ?
C3 H3 1.0000 . ?
C3 C10 1.5360(17) . ?
C3 C4 1.5328(18) . ?
C6 H6A 0.9900 . ?
C6 H6B 0.9900 . ?
C6 C5 1.5353(18) . ?
C5 H5 1.0000 . ?
C5 C4 1.5363(19) . ?
C5 C9 1.5375(18) . ?
C10 H10A 0.9900 . ?
C10 H10B 0.9900 . ?
C4 H4A 0.9900 . ?
C4 H4B 0.9900 . ?
C14 H14A 0.9800 . ?
C14 H14B 0.9800 . ?
C14 H14C 0.9800 . ?
C12 H12A 0.9800 . ?
C12 H12B 0.9800 . ?
C12 H12C 0.9800 . ?
C9 H9A 0.9900 . ?
C9 H9B 0.9900 . ?
C13 H13A 0.9800 . ?
C13 H13B 0.9800 . ?
C13 H13C 0.9800 . ?

loop_
_geom_torsion_atom_site_label_1
_geom_torsion_atom_site_label_2
_geom_torsion_atom_site_label_3
_geom_torsion_atom_site_label_4
_geom_torsion
_geom_torsion_site_symmetry_1
_geom_torsion_site_symmetry_2
_geom_torsion_site_symmetry_3
_geom_torsion_site_symmetry_4
_geom_torsion_publ_flag
S1 N1 C11 C14 -177.01(9) . . . . ?
S1 N1 C11 C12 -58.25(14) . . . . ?
S1 N1 C11 C13 65.57(14) . . . . ?
S1 C1 C2 C3 177.56(8) . . . . ?
S1 C1 C7 C8 -176.57(8) . . . . ?
S1 C1 C6 C5 178.54(8) . . . . ?
O2 S1 N1 C11 -8.22(12) . . . . ?
O2 S1 C1 C2 -62.52(9) . . . . ?
O2 S1 C1 C7 176.01(8) . . . . ?
O2 S1 C1 C6 57.18(9) . . . . ?
O1 S1 N1 C11 121.86(10) . . . . ?
O1 S1 C1 C2 170.20(8) . . . . ?
O1 S1 C1 C7 48.73(9) . . . . ?
O1 S1 C1 C6 -70.10(9) . . . . ?
N1 S1 C1 C2 54.61(10) . . . . ?
N1 S1 C1 C7 -66.86(9) . . . . ?
N1 S1 C1 C6 174.31(8) . . . . ?
C1 S1 N1 C11 -124.72(10) . . . . ?
C1 C2 C3 C10 60.35(12) . . . . ?
C1 C2 C3 C4 -59.54(13) . . . . ?
C1 C6 C5 C4 60.13(13) . . . . ?
C1 C6 C5 C9 -59.72(13) . . . . ?
C2 C1 C7 C8 60.87(12) . . . . ?
C2 C1 C6 C5 -60.83(13) . . . . ?
C2 C3 C10 C8 -59.85(13) . . . . ?
C2 C3 C4 C5 59.83(13) . . . . ?
C7 C1 C2 C3 -60.87(13) . . . . ?
C7 C1 C6 C5 59.87(13) . . . . ?
C7 C8 C10 C3 59.58(13) . . . . ?
C7 C8 C9 C5 -60.47(13) . . . . ?
C6 C1 C2 C3 60.07(12) . . . . ?
C6 C1 C7 C8 -60.06(12) . . . . ?
C6 C5 C4 C3 -59.86(13) . . . . ?
C6 C5 C9 C8 60.32(13) . . . . ?
C10 C8 C7 C1 -60.04(13) . . . . ?
C10 C8 C9 C5 59.87(13) . . . . ?
C10 C3 C4 C5 -60.55(13) . . . . ?
C4 C3 C10 C8 60.73(13) . . . . ?
C4 C5 C9 C8 -59.47(13) . . . . ?
C9 C8 C7 C1 60.16(12) . . . . ?
C9 C8 C10 C3 -60.61(13) . . . . ?
C9 C5 C4 C3 60.08(13) . . . . ?

loop_
_exptl_oxdiff_crystal_face_indexfrac_h
_exptl_oxdiff_crystal_face_indexfrac_k
_exptl_oxdiff_crystal_face_indexfrac_l
_exptl_oxdiff_crystal_face_x
_exptl_oxdiff_crystal_face_y
_exptl_oxdiff_crystal_face_z
-4.1163 -0.1074 -0.8182 0.0235 0.0904 0.9956
0.0805 10.4929 4.1149 0.2269 0.9455 -0.2336
3.8125 -5.2362 -1.3270 -0.1374 -0.5655 -0.8132
-0.1558 -10.4658 -4.1186 -0.2258 -0.9412 0.2512
-0.6447 -7.2961 5.8717 0.9723 -0.2337 -0.0089
0.1369 7.0950 -5.9699 -0.9637 0.2315 0.1329
